data_4500995
loop_
_publ_author_name
'Abrahams, Brendan F.'
'Hudson, Timothy A.'
'McCormick, Laura J.'
'Robson, Richard'

_publ_section_title
;
 Coordination Polymers of 2,5-Dihydroxybenzoquinone and Chloranilic Acid
 with the (10,3)-aTopology
;
_journal_issue 7
_journal_name_full 'Crystal Growth &amp; Design'
_journal_page_first 2717
_journal_paper_doi 10.1021/cg2005908
_journal_volume 11
_journal_year 2011
_chemical_formula_sum 'C50 H96 Fe2 N2 O21'
_chemical_formula_weight 1172.99
_chemical_name_systematic
;
 ?
;
_space_group_IT_number 230
_symmetry_cell_setting cubic
_symmetry_space_group_name_Hall '-I 4bd 2c 3'
_symmetry_space_group_name_H-M 'I a -3 d'
_atom_sites_solution_hydrogens geom
_atom_sites_solution_primary direct
_atom_sites_solution_secondary difmap
_audit_creation_method SHELXL-97
_cell_angle_alpha 90.00
_cell_angle_beta 90.00
_cell_angle_gamma 90.00
_cell_formula_units_Z 8
_cell_length_a 22.1408(10)
_cell_length_b 22.1408(10)
_cell_length_c 22.1408(10)
_cell_measurement_reflns_used 3219
_cell_measurement_temperature 130(2)
_cell_measurement_theta_max 74.3392
_cell_measurement_theta_min 3.9899
_cell_volume 10853.8(8)
_computing_structure_refinement 'SHELXL-97 (Sheldrick, 1997)'
_diffrn_ambient_temperature 130(2)
_diffrn_detector_area_resol_mean 10.2273
_diffrn_measured_fraction_theta_full 0.984
_diffrn_measured_fraction_theta_max 0.986
_diffrn_measurement_device_type 'SuperNova, Dual, Cu at zero, Atlas'
_diffrn_measurement_method '/w scans'
_diffrn_radiation_monochromator mirror
_diffrn_radiation_source 'SuperNova (Cu) X-ray Source'
_diffrn_radiation_type CuK\a
_diffrn_radiation_wavelength 1.54184
_diffrn_reflns_av_R_equivalents 0.1168
_diffrn_reflns_av_sigmaI/netI 0.0521
_diffrn_reflns_limit_h_max 8
_diffrn_reflns_limit_h_min -27
_diffrn_reflns_limit_k_max 16
_diffrn_reflns_limit_k_min -18
_diffrn_reflns_limit_l_max 17
_diffrn_reflns_limit_l_min -21
_diffrn_reflns_number 4098
_diffrn_reflns_theta_full 74.51
_diffrn_reflns_theta_max 74.51
_diffrn_reflns_theta_min 4.89
_exptl_absorpt_coefficient_mu 4.960
_exptl_absorpt_correction_T_max 1.00000
_exptl_absorpt_correction_T_min 0.34640
_exptl_absorpt_correction_type multi-scan
_exptl_absorpt_process_details
;
CrysAlisPro, Agilent Technologies,
Version 1.171.34.49 (release 20-01-2011 CrysAlis171 .NET)
(compiled Jan 20 2011,15:58:25)
Empirical absorption correction using spherical harmonics,
 implemented in SCALE3 ABSPACK scaling algorithm.
;
_exptl_crystal_colour black
_exptl_crystal_density_diffrn 1.436
_exptl_crystal_density_method 'not measured'
_exptl_crystal_description rod
_exptl_crystal_F_000 5040
_exptl_crystal_size_max 0.48
_exptl_crystal_size_mid 0.18
_exptl_crystal_size_min 0.18
_platon_squeeze_details
;
The unit cell contains 16 highly disordered tetrabutylammonium cations and 72 H2O
molecules which have been treated as a diffuse contribution to the overall scattering
without specific atom positions by SQUEEZE/PLATON.
;
_refine_diff_density_max 0.395
_refine_diff_density_min -0.503
_refine_diff_density_rms 0.094
_refine_ls_extinction_method none
_refine_ls_goodness_of_fit_ref 1.089
_refine_ls_hydrogen_treatment constr
_refine_ls_matrix_type full
_refine_ls_number_parameters 26
_refine_ls_number_reflns 916
_refine_ls_number_restraints 0
_refine_ls_restrained_S_all 1.089
_refine_ls_R_factor_all 0.1194
_refine_ls_R_factor_gt 0.0991
_refine_ls_shift/su_max 0.000
_refine_ls_shift/su_mean 0.000
_refine_ls_structure_factor_coef Fsqd
_refine_ls_weighting_details 'calc w=1/[\s^2^(Fo^2^)+(0.1758P)^2^+15.0522P] where P=(Fo^2^+2Fc^2^)/3'
_refine_ls_weighting_scheme calc
_refine_ls_wR_factor_gt 0.2797
_refine_ls_wR_factor_ref 0.3104
_reflns_number_gt 651
_reflns_number_total 916
_reflns_threshold_expression >2sigma(I)
_cod_data_source_file cg2005908_si_002.cif
_cod_data_source_block (NBu4)2[Fe2(dhbq)3]
_cod_original_sg_symbol_H-M Ia-3d
_cod_database_code 4500995

loop_
_symmetry_equiv_pos_as_xyz
'x, y, z'
'x, -y, -z+1/2'
'-x+1/2, -y, z+1/2'
'-x+1/2, y, -z'
'-y+1/4, x+3/4, z+1/4'
'y+1/4, x+3/4, -z+3/4'
'y+1/4, -x+1/4, z+3/4'
'-y+1/4, -x+1/4, -z+1/4'
'y, z, x'
'-y+1/2, -z, x+1/2'
'y, -z, -x+1/2'
'-y+1/2, z, -x'
'-z+1/4, y+3/4, x+1/4'
'-z+1/4, -y+1/4, -x+1/4'
'z+1/4, -y+1/4, x+3/4'
'z+1/4, y+3/4, -x+3/4'
'z, x, y'
'-z, x+1/2, -y+1/2'
'-z, -x+1/2, y'
'z, -x, -y+1/2'
'-x+1/4, -z+1/4, -y+1/4'
'-x+1/4, z+3/4, y+1/4'
'x+3/4, -z+3/4, y+1/4'
'x+1/4, z+3/4, -y+3/4'
'x+1/2, y+1/2, z+1/2'
'x+1/2, -y+1/2, -z+1'
'-x+1, -y+1/2, z+1'
'-x+1, y+1/2, -z+1/2'
'-y+3/4, x+5/4, z+3/4'
'y+3/4, x+5/4, -z+5/4'
'y+3/4, -x+3/4, z+5/4'
'-y+3/4, -x+3/4, -z+3/4'
'y+1/2, z+1/2, x+1/2'
'-y+1, -z+1/2, x+1'
'y+1/2, -z+1/2, -x+1'
'-y+1, z+1/2, -x+1/2'
'-z+3/4, y+5/4, x+3/4'
'-z+3/4, -y+3/4, -x+3/4'
'z+3/4, -y+3/4, x+5/4'
'z+3/4, y+5/4, -x+5/4'
'z+1/2, x+1/2, y+1/2'
'-z+1/2, x+1, -y+1'
'-z+1/2, -x+1, y+1/2'
'z+1/2, -x+1/2, -y+1'
'-x+3/4, -z+3/4, -y+3/4'
'-x+3/4, z+5/4, y+3/4'
'x+5/4, -z+5/4, y+3/4'
'x+3/4, z+5/4, -y+5/4'
'-x, -y, -z'
'-x, y, z-1/2'
'x-1/2, y, -z-1/2'
'x-1/2, -y, z'
'y-1/4, -x-3/4, -z-1/4'
'-y-1/4, -x-3/4, z-3/4'
'-y-1/4, x-1/4, -z-3/4'
'y-1/4, x-1/4, z-1/4'
'-y, -z, -x'
'y-1/2, z, -x-1/2'
'-y, z, x-1/2'
'y-1/2, -z, x'
'z-1/4, -y-3/4, -x-1/4'
'z-1/4, y-1/4, x-1/4'
'-z-1/4, y-1/4, -x-3/4'
'-z-1/4, -y-3/4, x-3/4'
'-z, -x, -y'
'z, -x-1/2, y-1/2'
'z, x-1/2, -y'
'-z, x, y-1/2'
'x-1/4, z-1/4, y-1/4'
'x-1/4, -z-3/4, -y-1/4'
'-x-3/4, z-3/4, -y-1/4'
'-x-1/4, -z-3/4, y-3/4'
'-x+1/2, -y+1/2, -z+1/2'
'-x+1/2, y+1/2, z'
'x, y+1/2, -z'
'x, -y+1/2, z+1/2'
'y+1/4, -x-1/4, -z+1/4'
'-y+1/4, -x-1/4, z-1/4'
'-y+1/4, x+1/4, -z-1/4'
'y+1/4, x+1/4, z+1/4'
'-y+1/2, -z+1/2, -x+1/2'
'y, z+1/2, -x'
'-y+1/2, z+1/2, x'
'y, -z+1/2, x+1/2'
'z+1/4, -y-1/4, -x+1/4'
'z+1/4, y+1/4, x+1/4'
'-z+1/4, y+1/4, -x-1/4'
'-z+1/4, -y-1/4, x-1/4'
'-z+1/2, -x+1/2, -y+1/2'
'z+1/2, -x, y'
'z+1/2, x, -y+1/2'
'-z+1/2, x+1/2, y'
'x+1/4, z+1/4, y+1/4'
'x+1/4, -z-1/4, -y+1/4'
'-x-1/4, z-1/4, -y+1/4'
'-x+1/4, -z-1/4, y-1/4'

loop_
_atom_site_label
_atom_site_type_symbol
_atom_site_fract_x
_atom_site_fract_y
_atom_site_fract_z
_atom_site_U_iso_or_equiv
_atom_site_adp_type
_atom_site_occupancy
_atom_site_symmetry_multiplicity
_atom_site_calc_flag
_atom_site_refinement_flags
Fe1 Fe 0.8750 0.3750 0.1250 0.0446(7) Uani 1 6 d S
O1 O 0.88404(15) 0.28434(17) 0.12822(17) 0.0507(10) Uani 1 1 d .
C1 C 0.93782(18) 0.26524(17) 0.12655(18) 0.0382(10) Uani 1 1 d .
C2 C 0.95388(18) 0.20388(18) 0.1250 0.0499(18) Uani 1 2 d S
H2 H 0.9242 0.1742 0.1250 0.060 Uiso 1 2 calc SR

loop_
_atom_site_aniso_label
_atom_site_aniso_U_11
_atom_site_aniso_U_22
_atom_site_aniso_U_33
_atom_site_aniso_U_23
_atom_site_aniso_U_13
_atom_site_aniso_U_12
Fe1 0.0446(7) 0.0446(7) 0.0446(7) -0.0058(4) -0.0058(4) 0.0058(4)
O1 0.0317(15) 0.0437(19) 0.077(3) -0.0135(15) 0.0039(14) 0.0054(13)
C1 0.0317(19) 0.0296(19) 0.053(2) -0.0020(15) 0.0021(17) -0.0006(16)
C2 0.0313(18) 0.0313(18) 0.087(5) 0.014(2) -0.014(2) -0.010(2)

loop_
_atom_type_symbol
_atom_type_description
_atom_type_scat_dispersion_real
_atom_type_scat_dispersion_imag
_atom_type_scat_source
C C 0.0181 0.0091 'International Tables Vol C Tables 4.2.6.8 and 6.1.1.4'
H H 0.0000 0.0000 'International Tables Vol C Tables 4.2.6.8 and 6.1.1.4'
O O 0.0492 0.0322 'International Tables Vol C Tables 4.2.6.8 and 6.1.1.4'
Fe Fe -1.1336 3.1974 'International Tables Vol C Tables 4.2.6.8 and 6.1.1.4'
N N 0.0311 0.0180 'International Tables Vol C Tables 4.2.6.8 and 6.1.1.4'

loop_
_geom_angle_atom_site_label_1
_geom_angle_atom_site_label_2
_geom_angle_atom_site_label_3
_geom_angle
_geom_angle_site_symmetry_1
_geom_angle_site_symmetry_3
O1 Fe1 O1 169.1(2) 39_553 .
O1 Fe1 O1 94.6(2) 39_553 35
O1 Fe1 O1 93.84(13) . 35
O1 Fe1 O1 93.84(13) 39_553 46_644
O1 Fe1 O1 94.6(2) . 46_644
O1 Fe1 O1 78.70(18) 35 46_644
O1 Fe1 O1 78.70(18) 39_553 18_645
O1 Fe1 O1 93.84(13) . 18_645
O1 Fe1 O1 93.84(13) 35 18_645
O1 Fe1 O1 169.1(2) 46_644 18_645
O1 Fe1 O1 93.84(13) 39_553 8_665
O1 Fe1 O1 78.70(18) . 8_665
O1 Fe1 O1 169.1(2) 35 8_665
O1 Fe1 O1 93.84(13) 46_644 8_665
O1 Fe1 O1 94.6(2) 18_645 8_665
C1 O1 Fe1 115.2(3) . .
O1 C1 C2 124.2(4) . .
O1 C1 C1 115.5(2) . 8_665
C2 C1 C1 120.2(3) . 8_665
C1 C2 C1 119.4(5) 30_534 .
C1 C2 H2 120.3 30_534 .
C1 C2 H2 120.3 . .

loop_
_geom_bond_atom_site_label_1
_geom_bond_atom_site_label_2
_geom_bond_distance
_geom_bond_site_symmetry_2
Fe1 O1 2.019(4) 39_553
Fe1 O1 2.019(4) .
Fe1 O1 2.019(4) 35
Fe1 O1 2.019(4) 46_644
Fe1 O1 2.019(4) 18_645
Fe1 O1 2.019(4) 8_665
O1 C1 1.264(5) .
C1 C2 1.405(5) .
C1 C1 1.471(8) 8_665
C2 C1 1.405(5) 30_534
C2 H2 0.9300 .

loop_
_platon_squeeze_void_nr
_platon_squeeze_void_average_x
_platon_squeeze_void_average_y
_platon_squeeze_void_average_z
_platon_squeeze_void_volume
_platon_squeeze_void_count_electrons
_platon_squeeze_void_content
1 -0.010 0.001 0.001 7999 3096 ' '
